data_2226844
loop_
_publ_author_name
'Rao, A. Srinivasa'
'Tripuramallu, Bharat Kumar'
'Ravada, Kishore'
'Das, Samar K.'

_publ_section_title
;
 2-Aminoanilinium 2-chloroacetate
;
_journal_coeditor_code DS2035
_journal_issue 8
_journal_name_full 'Acta Crystallographica Section E'
_journal_page_first o1945
_journal_paper_doi 10.1107/S1600536810024554
_journal_volume 66
_journal_year 2010
_chemical_formula_iupac 'C6 H9 N2 +, C2 H2 Cl O2 -'
_chemical_formula_moiety 'C6 H9 N2 +, C2 H2 Cl O2 -'
_chemical_formula_sum 'C8 H11 Cl N2 O2'
_chemical_formula_weight 202.64
_chemical_name_systematic
;
2-Aminoanilinium 2-chloroacetate
;
_space_group_IT_number 14
_symmetry_cell_setting monoclinic
_symmetry_space_group_name_Hall '-P 2ybc'
_symmetry_space_group_name_H-M 'P 1 21/c 1'
_atom_sites_solution_hydrogens geom
_atom_sites_solution_primary direct
_atom_sites_solution_secondary difmap
_audit_creation_method SHELXL-97
_cell_angle_alpha 90.00
_cell_angle_beta 110.439(12)
_cell_angle_gamma 90.00
_cell_formula_units_Z 4
_cell_length_a 11.371(3)
_cell_length_b 4.4852(11)
_cell_length_c 20.115(4)
_cell_measurement_reflns_used 5050
_cell_measurement_temperature 298(2)
_cell_measurement_theta_max 26.13
_cell_measurement_theta_min 2.33
_cell_volume 961.3(4)
_computing_cell_refinement 'SMAIT (Bruker, 2003)'
_computing_data_collection 'SMART (Bruker, 2003)'
_computing_data_reduction 'SAINT (Bruker, 2003)'
_computing_molecular_graphics 'SHELXTL (Sheldrick, 2008)'
_computing_publication_material 'SHELXTL (Sheldrick, 2008)'
_computing_structure_refinement 'SHELXL97 (Sheldrick, 2008)'
_computing_structure_solution 'SHELXS97 (Sheldrick, 2008)'
_diffrn_ambient_temperature 298(2)
_diffrn_measured_fraction_theta_full 0.991
_diffrn_measured_fraction_theta_max 0.991
_diffrn_measurement_device_type 'Bruker SMART CCD area-detector'
_diffrn_measurement_method 'phi and omega scans'
_diffrn_radiation_monochromator graphite
_diffrn_radiation_source 'fine-focus sealed tube'
_diffrn_radiation_type MoK\a
_diffrn_radiation_wavelength 0.71073
_diffrn_reflns_av_R_equivalents 0.0246
_diffrn_reflns_av_sigmaI/netI 0.0196
_diffrn_reflns_limit_h_max 14
_diffrn_reflns_limit_h_min -14
_diffrn_reflns_limit_k_max 5
_diffrn_reflns_limit_k_min -5
_diffrn_reflns_limit_l_max 24
_diffrn_reflns_limit_l_min -24
_diffrn_reflns_number 9366
_diffrn_reflns_theta_full 26.20
_diffrn_reflns_theta_max 26.20
_diffrn_reflns_theta_min 1.91
_exptl_absorpt_coefficient_mu 0.367
_exptl_absorpt_correction_T_max 0.9437
_exptl_absorpt_correction_T_min 0.8793
_exptl_absorpt_correction_type multi-scan
_exptl_absorpt_process_details '(SADABS; Bruker, 2003)'
_exptl_crystal_colour Colorless
_exptl_crystal_density_diffrn 1.400
_exptl_crystal_density_method 'not measured'
_exptl_crystal_description Needle
_exptl_crystal_F_000 424
_exptl_crystal_size_max 0.36
_exptl_crystal_size_mid 0.20
_exptl_crystal_size_min 0.16
_refine_diff_density_max 0.334
_refine_diff_density_min -0.294
_refine_ls_extinction_method none
_refine_ls_goodness_of_fit_ref 1.093
_refine_ls_hydrogen_treatment mixed
_refine_ls_matrix_type full
_refine_ls_number_parameters 126
_refine_ls_number_reflns 1922
_refine_ls_number_restraints 0
_refine_ls_restrained_S_all 1.093
_refine_ls_R_factor_all 0.0538
_refine_ls_R_factor_gt 0.0472
_refine_ls_shift/su_max 0.001
_refine_ls_shift/su_mean 0.000
_refine_ls_structure_factor_coef Fsqd
_refine_ls_weighting_details 'calc w=1/[\s^2^(Fo^2^)+(0.0676P)^2^+0.3616P] where P=(Fo^2^+2Fc^2^)/3'
_refine_ls_weighting_scheme calc
_refine_ls_wR_factor_gt 0.1315
_refine_ls_wR_factor_ref 0.1368
_reflns_number_gt 1651
_reflns_number_total 1922
_reflns_threshold_expression I>2sigma(I)
_cod_data_source_file ds2035.cif
_cod_data_source_block I
_cod_original_sg_symbol_H-M 'P 21/c'
_cod_database_code 2226844
_cod_database_fobs_code 2226844

loop_
_symmetry_equiv_pos_as_xyz
'x, y, z'
'-x, y+1/2, -z+1/2'
'-x, -y, -z'
'x, -y-1/2, z-1/2'

loop_
_atom_site_type_symbol
_atom_site_label
_atom_site_fract_x
_atom_site_fract_y
_atom_site_fract_z
_atom_site_U_iso_or_equiv
_atom_site_adp_type
_atom_site_calc_flag
_atom_site_refinement_flags
_atom_site_occupancy
_atom_site_disorder_assembly
_atom_site_disorder_group
N N1 0.38338(15) 0.3513(3) 0.89834(8) 0.0425(4) Uani d . 1 . .
H H1A 0.4696 0.3585 0.9056 0.051 Uiso d R 1 . .
H H1B 0.3687 0.1914 0.9249 0.051 Uiso d R 1 . .
H H1C 0.3625 0.5114 0.9189 0.051 Uiso d R 1 . .
N N2 0.4570(2) -0.0303(6) 0.80725(13) 0.0819(7) Uani d . 1 . .
H H2A 0.4758 -0.1428 0.7809 0.098 Uiso d R 1 . .
H H2B 0.5201 0.0394 0.8428 0.098 Uiso d R 1 . .
C C1 0.1923(2) 0.4640(5) 0.79778(11) 0.0539(5) Uani d . 1 . .
H H1 0.1695 0.5954 0.8269 0.065 Uiso calc R 1 . .
C C2 0.1128(2) 0.4187(6) 0.72902(12) 0.0641(6) Uani d . 1 . .
H H2 0.0360 0.5167 0.7117 0.077 Uiso calc R 1 . .
C C3 0.1485(3) 0.2267(6) 0.68631(12) 0.0655(7) Uani d . 1 . .
H H3 0.0950 0.1932 0.6400 0.079 Uiso calc R 1 . .
C C4 0.2628(2) 0.0833(6) 0.71141(12) 0.0630(6) Uani d . 1 . .
H H4 0.2861 -0.0422 0.6813 0.076 Uiso calc R 1 . .
C C5 0.3443(2) 0.1229(5) 0.78112(11) 0.0499(5) Uani d . 1 . .
C C6 0.30556(18) 0.3157(4) 0.82373(10) 0.0422(4) Uani d . 1 . .
Cl Cl1 0.88856(6) -0.20415(18) 1.05309(4) 0.0787(3) Uani d . 1 . .
O O1 0.63853(15) 0.3221(4) 0.92605(9) 0.0630(5) Uani d . 1 . .
O O2 0.65904(16) 0.1467(3) 1.03239(8) 0.0563(4) Uani d . 1 . .
C C7 0.69161(19) 0.1690(4) 0.97966(10) 0.0453(5) Uani d . 1 . .
C C8 0.8017(2) -0.0074(7) 0.97533(13) 0.0612(6) Uani d . 1 . .
H H8A 0.855(3) 0.122(8) 0.9661(16) 0.090(10) Uiso d . 1 . .
H H8B 0.767(3) -0.161(9) 0.938(2) 0.118(13) Uiso d . 1 . .

loop_
_atom_site_aniso_label
_atom_site_aniso_U_11
_atom_site_aniso_U_22
_atom_site_aniso_U_33
_atom_site_aniso_U_12
_atom_site_aniso_U_13
_atom_site_aniso_U_23
N1 0.0520(9) 0.0381(8) 0.0424(8) -0.0007(7) 0.0229(7) -0.0024(6)
N2 0.0660(13) 0.0873(16) 0.0926(16) 0.0075(12) 0.0278(12) -0.0425(13)
C1 0.0615(13) 0.0508(12) 0.0534(12) 0.0014(10) 0.0250(10) 0.0040(9)
C2 0.0615(13) 0.0702(15) 0.0563(13) 0.0000(12) 0.0150(11) 0.0151(12)
C3 0.0715(15) 0.0782(16) 0.0434(12) -0.0223(13) 0.0160(11) 0.0026(11)
C4 0.0819(17) 0.0650(14) 0.0515(12) -0.0217(13) 0.0351(12) -0.0159(11)
C5 0.0571(12) 0.0476(11) 0.0528(11) -0.0117(9) 0.0290(10) -0.0088(9)
C6 0.0515(11) 0.0379(9) 0.0421(10) -0.0073(8) 0.0228(8) 0.0004(7)
Cl1 0.0550(4) 0.0965(6) 0.0777(5) 0.0095(3) 0.0146(3) 0.0200(4)
O1 0.0545(9) 0.0749(11) 0.0602(10) 0.0028(8) 0.0207(8) 0.0171(8)
O2 0.0803(10) 0.0421(8) 0.0640(9) -0.0001(7) 0.0472(8) -0.0018(6)
C7 0.0480(11) 0.0445(10) 0.0471(11) -0.0094(8) 0.0214(9) -0.0046(8)
C8 0.0584(13) 0.0771(17) 0.0549(13) 0.0100(12) 0.0285(11) 0.0064(12)

loop_
_atom_type_symbol
_atom_type_description
_atom_type_scat_dispersion_real
_atom_type_scat_dispersion_imag
_atom_type_scat_source
C C 0.0033 0.0016 'International Tables Vol C Tables 4.2.6.8 and 6.1.1.4'
H H 0.0000 0.0000 'International Tables Vol C Tables 4.2.6.8 and 6.1.1.4'
Cl Cl 0.1484 0.1585 'International Tables Vol C Tables 4.2.6.8 and 6.1.1.4'
N N 0.0061 0.0033 'International Tables Vol C Tables 4.2.6.8 and 6.1.1.4'
O O 0.0106 0.0060 'International Tables Vol C Tables 4.2.6.8 and 6.1.1.4'

loop_
_geom_angle_atom_site_label_1
_geom_angle_atom_site_label_2
_geom_angle_atom_site_label_3
_geom_angle_site_symmetry_1
_geom_angle_site_symmetry_3
_geom_angle
_geom_angle_publ_flag
C6 N1 H1A . . 112.9 ?
C6 N1 H1B . . 109.6 ?
H1A N1 H1B . . 108.6 ?
C6 N1 H1C . . 113.4 ?
H1A N1 H1C . . 109.2 ?
H1B N1 H1C . . 102.6 ?
C5 N2 H2A . . 118.7 ?
C5 N2 H2B . . 121.3 ?
H2A N2 H2B . . 115.2 ?
C2 C1 C6 . . 120.5(2) ?
C2 C1 H1 . . 119.8 ?
C6 C1 H1 . . 119.8 ?
C3 C2 C1 . . 119.1(2) ?
C3 C2 H2 . . 120.4 ?
C1 C2 H2 . . 120.4 ?
C2 C3 C4 . . 120.7(2) ?
C2 C3 H3 . . 119.7 ?
C4 C3 H3 . . 119.7 ?
C3 C4 C5 . . 121.3(2) ?
C3 C4 H4 . . 119.4 ?
C5 C4 H4 . . 119.4 ?
N2 C5 C6 . . 121.6(2) ?
N2 C5 C4 . . 121.3(2) ?
C6 C5 C4 . . 117.1(2) ?
C1 C6 C5 . . 121.37(19) ?
C1 C6 N1 . . 119.11(17) ?
C5 C6 N1 . . 119.45(18) ?
O1 C7 O2 . . 125.8(2) ?
O1 C7 C8 . . 113.63(18) ?
O2 C7 C8 . . 120.5(2) ?
C7 C8 Cl1 . . 115.41(16) ?
C7 C8 H8A . . 107(2) ?
Cl1 C8 H8A . . 107(2) ?
C7 C8 H8B . . 107(2) ?
Cl1 C8 H8B . . 106(2) ?
H8A C8 H8B . . 114(3) ?

loop_
_geom_bond_atom_site_label_1
_geom_bond_atom_site_label_2
_geom_bond_site_symmetry_2
_geom_bond_distance
_geom_bond_publ_flag
N1 C6 . 1.461(2) ?
N1 H1A . 0.9402 ?
N1 H1B . 0.9425 ?
N1 H1C . 0.9015 ?
N2 C5 . 1.385(3) ?
N2 H2A . 0.8138 ?
N2 H2B . 0.8747 ?
C1 C2 . 1.378(3) ?
C1 C6 . 1.380(3) ?
C1 H1 . 0.9300 ?
C2 C3 . 1.374(4) ?
C2 H2 . 0.9300 ?
C3 C4 . 1.378(4) ?
C3 H3 . 0.9300 ?
C4 C5 . 1.396(3) ?
C4 H4 . 0.9300 ?
C5 C6 . 1.393(3) ?
Cl1 C8 . 1.767(3) ?
O1 C7 . 1.243(3) ?
O2 C7 . 1.244(2) ?
C7 C8 . 1.509(3) ?
C8 H8A . 0.90(3) ?
C8 H8B . 0.99(4) ?

loop_
_geom_hbond_atom_site_label_D
_geom_hbond_atom_site_label_H
_geom_hbond_atom_site_label_A
_geom_hbond_site_symmetry_A
_geom_hbond_distance_DH
_geom_hbond_distance_HA
_geom_hbond_distance_DA
_geom_hbond_angle_DHA
N1 H1C O2 3_667 0.90 1.88 2.777(2) 172.7
N1 H1B O2 3_657 0.94 1.82 2.763(2) 173.2
N2 H2B O1 . 0.87 2.16 3.004(3) 163.0
C4 H4 O1 2_646 0.93 2.66 3.527(3) 155.9
C3 H3 Cl1 4_455 0.93 3.24 3.985(3) 138.3
N2 H2A N2 2_646 0.81 2.77 3.587(4) 179.1
C8 H8A Cl1 3_757 0.90(3) 3.10(3) 3.878(3) 146(3)
C8 H8B O1 1_545 0.99(4) 2.71(4) 3.491(4) 136(3)

loop_
_geom_torsion_atom_site_label_1
_geom_torsion_atom_site_label_2
_geom_torsion_atom_site_label_3
_geom_torsion_atom_site_label_4
_geom_torsion_site_symmetry_1
_geom_torsion_site_symmetry_2
_geom_torsion_site_symmetry_3
_geom_torsion_site_symmetry_4
_geom_torsion
_geom_torsion_publ_flag
C6 C1 C2 C3 . . . . -0.8(3) n
C1 C2 C3 C4 . . . . -0.7(4) n
C2 C3 C4 C5 . . . . 1.5(4) n
C3 C4 C5 N2 . . . . 177.4(2) n
C3 C4 C5 C6 . . . . -0.7(3) n
C2 C1 C6 C5 . . . . 1.6(3) n
C2 C1 C6 N1 . . . . -175.42(18) n
N2 C5 C6 C1 . . . . -178.9(2) n
C4 C5 C6 C1 . . . . -0.9(3) n
N2 C5 C6 N1 . . . . -1.8(3) n
C4 C5 C6 N1 . . . . 176.18(18) n
O1 C7 C8 Cl1 . . . . 174.88(19) n
O2 C7 C8 Cl1 . . . . -7.3(3) n

loop_
_cod_related_entry_id
_cod_related_entry_database
_cod_related_entry_code
1 ChemSpider 30656151
